data_4115571
loop_
_publ_author_name
'Luis A. Villaescusa'
'Philip Lightfoot'
'Simon J. Teat'
'Russell E. Morris'

_publ_section_title
;
 Variable-Temperature Microcrystal X-ray Diffraction Studies of Negative
 Thermal Expansion in the Pure Silica Zeolite IFR
;
_journal_name_full 'Journal of the American Chemical Society'
_journal_page_first 5453
_journal_page_last 5459
_journal_paper_doi 10.1021/ja015797o
_journal_volume 123
_journal_year 2001
_chemical_formula_sum 'O64 Si32'
_chemical_formula_weight 1922.88
_chemical_name_systematic
;
 ?
;
_space_group_IT_number 12
_symmetry_cell_setting monoclinic
_symmetry_space_group_name_Hall '-I 2y'
_symmetry_space_group_name_H-M 'I 1 2/m 1'
_atom_sites_solution_hydrogens geom
_atom_sites_solution_primary direct
_atom_sites_solution_secondary difmap
_audit_creation_method SHELXL-97
_cell_angle_alpha 90.00
_cell_angle_beta 101.927(3)
_cell_angle_gamma 90.00
_cell_formula_units_Z 1
_cell_length_a 18.6277(13)
_cell_length_b 13.4777(10)
_cell_length_c 7.6305(6)
_cell_measurement_temperature 340(2)
_cell_volume 1874.3(2)
_computing_structure_refinement 'SHELXL-97 (Sheldrick, 1997)'
_diffrn_ambient_temperature 340(2)
_diffrn_measured_fraction_theta_full 0.906
_diffrn_measured_fraction_theta_max 0.906
_diffrn_radiation_monochromator graphite
_diffrn_radiation_source 'fine-focus sealed tube'
_diffrn_radiation_wavelength 0.69440
_diffrn_reflns_av_R_equivalents 0.0300
_diffrn_reflns_av_sigmaI/netI 0.0405
_diffrn_reflns_limit_h_max 23
_diffrn_reflns_limit_h_min -25
_diffrn_reflns_limit_k_max 10
_diffrn_reflns_limit_k_min -18
_diffrn_reflns_limit_l_max 10
_diffrn_reflns_limit_l_min -10
_diffrn_reflns_number 6309
_diffrn_reflns_theta_full 29.31
_diffrn_reflns_theta_max 29.31
_diffrn_reflns_theta_min 1.84
_exptl_absorpt_coefficient_mu 0.640
_exptl_absorpt_correction_T_max 0.9936
_exptl_absorpt_correction_T_min 0.9873
_exptl_crystal_density_diffrn 1.704
_exptl_crystal_F_000 960
_exptl_crystal_size_max 0.02
_exptl_crystal_size_mid 0.01
_exptl_crystal_size_min 0.01
_refine_diff_density_max 0.563
_refine_diff_density_min -0.505
_refine_diff_density_rms 0.115
_refine_ls_extinction_method none
_refine_ls_goodness_of_fit_ref 1.236
_refine_ls_hydrogen_treatment mixed
_refine_ls_matrix_type full
_refine_ls_number_parameters 114
_refine_ls_number_reflns 2596
_refine_ls_number_restraints 0
_refine_ls_restrained_S_all 1.236
_refine_ls_R_factor_all 0.0670
_refine_ls_R_factor_gt 0.0472
_refine_ls_shift/su_max 0.004
_refine_ls_shift/su_mean 0.001
_refine_ls_structure_factor_coef Fsqd
_refine_ls_weighting_details 'calc w=1/[\s^2^(Fo^2^)+(0.0610P)^2^+0.0000P] where P=(Fo^2^+2Fc^2^)/3'
_refine_ls_weighting_scheme calc
_refine_ls_wR_factor_gt 0.1139
_refine_ls_wR_factor_ref 0.1183
_reflns_number_gt 1990
_reflns_number_total 2596
_reflns_threshold_expression >2sigma(I)
_cod_data_source_file ja015797o_s1_3.cif
_cod_data_source_block IFR_340K
_cod_original_sg_symbol_H-M 'I 2/m'
_cod_database_code 4115571

loop_
_symmetry_equiv_pos_as_xyz
'x, y, z'
'-x, y, -z'
'x+1/2, y+1/2, z+1/2'
'-x+1/2, y+1/2, -z+1/2'
'-x, -y, -z'
'x, -y, z'
'-x+1/2, -y+1/2, -z+1/2'
'x+1/2, -y+1/2, z+1/2'

loop_
_atom_site_label
_atom_site_type_symbol
_atom_site_fract_x
_atom_site_fract_y
_atom_site_fract_z
_atom_site_U_iso_or_equiv
_atom_site_adp_type
_atom_site_occupancy
_atom_site_symmetry_multiplicity
_atom_site_calc_flag
_atom_site_refinement_flags
Si1 Si 0.14754(4) 0.11510(6) 0.74370(10) 0.00939(17) Uani 1 1 d .
Si2 Si -0.01219(4) 0.11332(6) 0.78936(10) 0.00998(17) Uani 1 1 d .
Si3 Si 0.25196(4) 0.38642(6) 0.37650(9) 0.00854(17) Uani 1 1 d .
Si4 Si 0.16100(4) 0.20316(6) 0.38883(9) 0.00897(17) Uani 1 1 d .
O1 O 0.15733(19) 0.0000 0.7039(4) 0.0214(7) Uani 1 2 d S
O2 O 0.0000 0.1276(3) 1.0000 0.0294(8) Uani 1 2 d S
O3 O 0.17915(11) 0.17936(15) 0.5997(3) 0.0149(4) Uani 1 1 d .
O4 O 0.06197(11) 0.13944(18) 0.7250(3) 0.0207(5) Uani 1 1 d .
O5 O -0.03504(19) 0.0000 0.7393(4) 0.0248(7) Uani 1 2 d S
O6 O 0.22704(17) 0.5000 0.3778(4) 0.0158(6) Uani 1 2 d S
O7 O 0.18084(11) 0.31709(14) 0.3594(3) 0.0152(4) Uani 1 1 d .
O8 O 0.29052(12) 0.36835(16) 0.2096(3) 0.0179(5) Uani 1 1 d .
O9 O -0.07536(11) 0.18568(16) 0.6910(3) 0.0174(4) Uani 1 1 d .
O10 O 0.19052(12) 0.14105(17) 0.9423(3) 0.0192(5) Uani 1 1 d .

loop_
_atom_site_aniso_label
_atom_site_aniso_U_11
_atom_site_aniso_U_22
_atom_site_aniso_U_33
_atom_site_aniso_U_23
_atom_site_aniso_U_13
_atom_site_aniso_U_12
Si1 0.0097(3) 0.0116(4) 0.0076(3) 0.0016(3) 0.0033(3) 0.0003(3)
Si2 0.0095(3) 0.0124(4) 0.0085(3) 0.0014(3) 0.0030(3) 0.0018(3)
Si3 0.0115(3) 0.0078(3) 0.0070(3) -0.0002(3) 0.0036(3) -0.0010(3)
Si4 0.0103(3) 0.0099(3) 0.0077(3) 0.0000(3) 0.0042(2) -0.0026(3)
O1 0.0297(18) 0.0126(15) 0.0227(16) 0.000 0.0071(14) 0.000
O2 0.039(2) 0.041(2) 0.0083(13) 0.000 0.0050(13) 0.000
O3 0.0151(10) 0.0196(11) 0.0112(9) 0.0026(8) 0.0058(8) -0.0031(8)
O4 0.0108(9) 0.0320(13) 0.0209(11) 0.0066(9) 0.0068(8) 0.0039(9)
O5 0.0283(18) 0.0120(15) 0.0301(18) 0.000 -0.0035(14) 0.000
O6 0.0199(15) 0.0075(13) 0.0227(15) 0.000 0.0108(12) 0.000
O7 0.0160(10) 0.0103(10) 0.0189(10) 0.0034(8) 0.0024(8) -0.0048(8)
O8 0.0230(11) 0.0206(11) 0.0136(9) -0.0001(8) 0.0116(8) 0.0059(9)
O9 0.0111(10) 0.0200(12) 0.0201(10) 0.0043(8) 0.0009(8) 0.0059(8)
O10 0.0210(11) 0.0248(12) 0.0092(9) 0.0018(8) -0.0029(8) 0.0009(9)

loop_
_atom_type_symbol
_atom_type_description
_atom_type_scat_dispersion_real
_atom_type_scat_dispersion_imag
_atom_type_scat_source
O O 0.0106 0.0060 'International Tables Vol C Tables 4.2.6.8 and 6.1.1.4'
Si Si 0.0817 0.0704 'International Tables Vol C Tables 4.2.6.8 and 6.1.1.4'

loop_
_geom_angle_atom_site_label_1
_geom_angle_atom_site_label_2
_geom_angle_atom_site_label_3
_geom_angle
_geom_angle_site_symmetry_1
_geom_angle_site_symmetry_3
O10 Si1 O1 109.74(15) . .
O10 Si1 O3 110.38(12) . .
O1 Si1 O3 108.76(14) . .
O10 Si1 O4 109.45(12) . .
O1 Si1 O4 109.37(16) . .
O3 Si1 O4 109.11(12) . .
O2 Si2 O9 109.87(13) . .
O2 Si2 O4 109.41(10) . .
O9 Si2 O4 108.78(12) . .
O2 Si2 O5 109.33(18) . .
O9 Si2 O5 109.63(14) . .
O4 Si2 O5 109.81(16) . .
O6 Si3 O7 108.78(13) . .
O6 Si3 O8 109.15(13) . .
O7 Si3 O8 110.17(12) . .
O6 Si3 O10 110.95(14) . 7_556
O7 Si3 O10 109.15(12) . 7_556
O8 Si3 O10 108.64(12) . 7_556
O9 Si4 O3 109.76(11) 2_556 .
O9 Si4 O7 109.10(11) 2_556 .
O3 Si4 O7 108.89(11) . .
O9 Si4 O8 110.19(12) 2_556 7
O3 Si4 O8 109.00(11) . 7
O7 Si4 O8 109.88(11) . 7
Si1 O1 Si1 152.1(2) . 6
Si2 O2 Si2 166.0(3) . 2_557
Si1 O3 Si4 139.72(14) . .
Si2 O4 Si1 146.47(16) . .
Si2 O5 Si2 143.1(2) 6 .
Si3 O6 Si3 146.1(2) 6_565 .
Si3 O7 Si4 139.08(14) . .
Si3 O8 Si4 147.96(15) . 7
Si2 O9 Si4 148.19(15) . 2_556
Si1 O10 Si3 151.48(16) . 7_556

loop_
_geom_bond_atom_site_label_1
_geom_bond_atom_site_label_2
_geom_bond_distance
_geom_bond_site_symmetry_2
Si1 O10 1.599(2) .
Si1 O1 1.5984(11) .
Si1 O3 1.603(2) .
Si1 O4 1.605(2) .
Si2 O2 1.5878(9) .
Si2 O9 1.592(2) .
Si2 O4 1.598(2) .
Si2 O5 1.6101(13) .
Si3 O6 1.6003(12) .
Si3 O7 1.604(2) .
Si3 O8 1.605(2) .
Si3 O10 1.608(2) 7_556
Si4 O9 1.603(2) 2_556
Si4 O3 1.607(2) .
Si4 O7 1.606(2) .
Si4 O8 1.609(2) 7
O1 Si1 1.5984(11) 6
O2 Si2 1.5878(9) 2_557
O5 Si2 1.6101(13) 6
O6 Si3 1.6003(12) 6_565
O8 Si4 1.609(2) 7
O9 Si4 1.603(2) 2_556
O10 Si3 1.608(2) 7_556

loop_
_geom_torsion_atom_site_label_1
_geom_torsion_atom_site_label_2
_geom_torsion_atom_site_label_3
_geom_torsion_atom_site_label_4
_geom_torsion
_geom_torsion_site_symmetry_1
_geom_torsion_site_symmetry_4
O10 Si1 O1 Si1 61.2(5) . 6
O3 Si1 O1 Si1 -177.9(5) . 6
O4 Si1 O1 Si1 -58.9(5) . 6
O9 Si2 O2 Si2 134.47(10) . 2_557
O4 Si2 O2 Si2 -106.17(11) . 2_557
O5 Si2 O2 Si2 14.12(13) . 2_557
O10 Si1 O3 Si4 -171.9(2) . .
O1 Si1 O3 Si4 67.6(3) . .
O4 Si1 O3 Si4 -51.6(2) . .
O9 Si4 O3 Si1 24.3(3) 2_556 .
O7 Si4 O3 Si1 143.7(2) . .
O8 Si4 O3 Si1 -96.5(2) 7 .
O2 Si2 O4 Si1 58.3(3) . .
O9 Si2 O4 Si1 178.3(3) . .
O5 Si2 O4 Si1 -61.7(3) . .
O10 Si1 O4 Si2 -64.4(3) . .
O1 Si1 O4 Si2 55.9(3) . .
O3 Si1 O4 Si2 174.8(3) . .
O2 Si2 O5 Si2 -49.9(4) . 6
O9 Si2 O5 Si2 -170.4(4) . 6
O4 Si2 O5 Si2 70.1(4) . 6
O7 Si3 O6 Si3 -174.2(3) . 6_565
O8 Si3 O6 Si3 -53.9(4) . 6_565
O10 Si3 O6 Si3 65.8(4) 7_556 6_565
O6 Si3 O7 Si4 -163.7(2) . .
O8 Si3 O7 Si4 76.7(2) . .
O10 Si3 O7 Si4 -42.5(2) 7_556 .
O9 Si4 O7 Si3 -169.93(19) 2_556 .
O3 Si4 O7 Si3 70.3(2) . .
O8 Si4 O7 Si3 -49.0(2) 7 .
O6 Si3 O8 Si4 167.6(3) . 7
O7 Si3 O8 Si4 -73.0(3) . 7
O10 Si3 O8 Si4 46.5(3) 7_556 7
O2 Si2 O9 Si4 -90.1(3) . 2_556
O4 Si2 O9 Si4 150.2(3) . 2_556
O5 Si2 O9 Si4 30.1(3) . 2_556
O1 Si1 O10 Si3 12.5(4) . 7_556
O3 Si1 O10 Si3 -107.4(3) . 7_556
O4 Si1 O10 Si3 132.5(3) . 7_556
